data_7213136
loop_
_publ_author_name
'Lindemann, Ute'
'Neuburger, Markus'
'Neuburger-Zehnder, Margareta'
'Wulff-Molder, Dirk'
'Wessig, Pablo'

_publ_section_title
;
 Photoinduced diastereoselective pinacolisation of
 4-oxo-4-phenylbutanamides to 4,5-dihydroxy-4,5-diphenyloctanediamides
;
_journal_issue 10
_journal_name_full 'Journal of the Chemical Society, Perkin Transactions 2'
_journal_page_first 2029
_journal_paper_doi 10.1039/a905040j
_journal_year 1999
_chemical_formula_structural '[Ph--C(.5)-(CH2)2-COC]2'
_chemical_formula_sum 'C20 H18 O4'
_chemical_formula_weight 322.36
_chemical_melting_point 221(3)
_chemical_name_systematic
; 
 ? 
;
_space_group_IT_number 14
_symmetry_cell_setting monoclinic
_symmetry_space_group_name_Hall '-P 2ybc'
_symmetry_space_group_name_H-M 'P 1 21/c 1'
_atom_sites_solution_hydrogens difmap
_atom_sites_solution_primary direct
_atom_sites_solution_secondary difmap
_audit_creation_method SHELXL
_cell_angle_alpha 90.00
_cell_angle_beta 95.910(10)
_cell_angle_gamma 90.00
_cell_formula_units_Z 2
_cell_length_a 9.4970(10)
_cell_length_b 8.4210(10)
_cell_length_c 10.0870(10)
_cell_measurement_reflns_used 32
_cell_measurement_temperature 294(2)
_cell_measurement_theta_max 19.7
_cell_measurement_theta_min 17.8
_cell_volume 802.41(15)
_computing_cell_refinement 'STADI 4 (STOE, 1995)'
_computing_data_collection 'STADI 4 (STOE, 1995)'
_computing_data_reduction 'X-RED (STOE, 1995)'
_computing_publication_material 'SHELXL-93 (Sheldrick, 1993)'
_computing_structure_refinement 'SHELXL-93 (Sheldrick, 1993)'
_computing_structure_solution 'SHELXS-86 (Sheldrick, 1990)'
_diffrn_ambient_temperature 293(2)
_diffrn_measurement_device 'Stoe STADI 4 diffractometer'
_diffrn_measurement_method omega-2theta-scans
_diffrn_radiation_monochromator graphite
_diffrn_radiation_source 'fine-focus sealed tube'
_diffrn_radiation_type MoK\a
_diffrn_radiation_wavelength 0.71069
_diffrn_reflns_av_R_equivalents 0.0214
_diffrn_reflns_av_sigmaI/netI 0.0192
_diffrn_reflns_limit_h_max 11
_diffrn_reflns_limit_h_min -11
_diffrn_reflns_limit_k_max 9
_diffrn_reflns_limit_k_min -9
_diffrn_reflns_limit_l_max 11
_diffrn_reflns_limit_l_min -10
_diffrn_reflns_number 3130
_diffrn_reflns_theta_max 24.94
_diffrn_reflns_theta_min 2.16
_diffrn_standards_decay_% 15
_diffrn_standards_interval_time 4
_diffrn_standards_number 4
_exptl_absorpt_coefficient_mu 0.093
_exptl_absorpt_correction_type no
_exptl_crystal_colour colourless
_exptl_crystal_density_diffrn 1.334
_exptl_crystal_description plates
_exptl_crystal_F_000 340
_exptl_crystal_size_max 0.760
_exptl_crystal_size_mid 0.475
_exptl_crystal_size_min 0.190
_refine_diff_density_max 0.196
_refine_diff_density_min -0.100
_refine_diff_density_rms 0.025
_refine_ls_extinction_coef 0.0333(43)
_refine_ls_extinction_expression Fc^*^=kFc[1+0.001xFc^2^\l^3^/sin(2\q)]^-1/4^
_refine_ls_extinction_method SHELXL
_refine_ls_goodness_of_fit_all 1.123
_refine_ls_goodness_of_fit_obs 1.153
_refine_ls_hydrogen_treatment free
_refine_ls_matrix_type full
_refine_ls_number_parameters 146
_refine_ls_number_reflns 1401
_refine_ls_number_restraints 0
_refine_ls_restrained_S_all 1.123
_refine_ls_restrained_S_obs 1.153
_refine_ls_R_factor_all 0.0371
_refine_ls_R_factor_obs 0.0324
_refine_ls_shift/esd_max 0.004
_refine_ls_shift/esd_mean 0.001
_refine_ls_structure_factor_coef Fsqd
_refine_ls_weighting_details 'w=1/[\s^2^(Fo^2^)+(0.0370P)^2^+0.1201P] where P=(Fo^2^+2Fc^2^)/3'
_refine_ls_weighting_scheme calc
_refine_ls_wR_factor_all 0.0818
_refine_ls_wR_factor_obs 0.0792
_reflns_number_observed 1263
_reflns_number_total 1401
_reflns_observed_criterion >2sigma(I)
_cod_data_source_file 905040jsup1.cif
_cod_data_source_block ute2
_cod_depositor_comments
;
The following automatic conversions were performed:

'_chemical_melting_point' value '218-224' was changed to '221(3)' -
the average value was taken and precision was estimated.

Automatic conversion script
Id: cif_fix_values 1891 2012-01-12 08:04:46Z andrius 

The following automatic conversions were performed:

'_refine_ls_weighting_scheme' value 'calc
w=1/[\s^2^(Fo^2^)+(0.0370P)^2^+0.1201P] where P=(Fo^2^+2Fc^2^)/3' was
changed to 'calc'. New tag '_refine_ls_weighting_details' was
created. The value of the new tag was set to
'w=1/[\s^2^(Fo^2^)+(0.0370P)^2^+0.1201P] where P=(Fo^2^+2Fc^2^)/3'.

Automatic conversion script
Id: cif_fix_values 3143 2015-03-26 13:38:13Z robertas 
;
_cod_original_sg_symbol_H-M 'P 21/c '
_cod_database_code 7213136

loop_
_symmetry_equiv_pos_as_xyz
'x, y, z'
'-x, y+1/2, -z+1/2'
'-x, -y, -z'
'x, -y-1/2, z-1/2'

loop_
_atom_site_aniso_label
_atom_site_aniso_U_11
_atom_site_aniso_U_22
_atom_site_aniso_U_33
_atom_site_aniso_U_23
_atom_site_aniso_U_13
_atom_site_aniso_U_12
O1 0.0408(5) 0.0461(5) 0.0430(5) -0.0056(4) 0.0001(4) -0.0066(4)
C2 0.0422(7) 0.0543(8) 0.0488(8) 0.0099(6) -0.0022(6) -0.0091(6)
O2 0.0585(7) 0.0677(7) 0.0753(8) -0.0003(6) -0.0101(5) -0.0244(5)
C3 0.0413(8) 0.0716(10) 0.0532(8) 0.0067(7) 0.0120(6) -0.0060(7)
C4 0.0433(7) 0.0590(9) 0.0354(7) -0.0008(6) 0.0089(5) -0.0011(6)
C5 0.0375(7) 0.0439(7) 0.0319(6) -0.0048(5) 0.0022(5) -0.0041(5)
C6 0.0381(7) 0.0486(7) 0.0321(6) 0.0028(5) 0.0046(5) -0.0043(5)
C7 0.0441(7) 0.0527(8) 0.0434(7) -0.0017(6) 0.0030(6) -0.0010(6)
C8 0.0450(8) 0.0630(9) 0.0594(9) 0.0067(7) 0.0060(6) 0.0073(7)
C9 0.0378(7) 0.0821(11) 0.0527(9) 0.0144(8) -0.0017(6) -0.0024(7)
C10 0.0491(8) 0.0744(10) 0.0408(8) 0.0019(7) -0.0045(6) -0.0127(7)
C11 0.0474(8) 0.0568(8) 0.0364(7) -0.0017(6) 0.0006(5) -0.0042(6)

loop_
_atom_site_label
_atom_site_type_symbol
_atom_site_fract_x
_atom_site_fract_y
_atom_site_fract_z
_atom_site_U_iso_or_equiv
_atom_site_thermal_displace_type
_atom_site_occupancy
_atom_site_calc_flag
O1 O 0.07496(9) 0.20018(10) 0.01879(8) 0.0436(3) Uani 1 d
C2 C 0.21441(14) 0.2158(2) 0.00086(14) 0.0489(3) Uani 1 d
O2 O 0.28411(11) 0.31806(13) 0.05818(12) 0.0683(4) Uani 1 d
C3 C 0.25687(15) 0.0921(2) -0.0932(2) 0.0549(4) Uani 1 d
H31 H 0.3067(18) 0.1424(20) -0.1573(18) 0.069(5) Uiso 1 d
H32 H 0.3210(17) 0.0155(19) -0.0421(16) 0.064(4) Uiso 1 d
C4 C 0.11937(14) 0.0146(2) -0.15013(13) 0.0456(3) Uani 1 d
H41 H 0.1251(14) -0.0992(19) -0.1564(14) 0.051(4) Uiso 1 d
H42 H 0.0899(14) 0.0591(17) -0.2386(15) 0.052(4) Uiso 1 d
C5 C 0.01072(12) 0.06520(14) -0.05419(11) 0.0379(3) Uani 1 d
C6 C -0.12972(12) 0.11857(15) -0.12566(11) 0.0396(3) Uani 1 d
C7 C -0.19867(14) 0.2535(2) -0.08688(14) 0.0468(3) Uani 1 d
H7 H -0.1554(15) 0.3173(17) -0.0196(15) 0.052(4) Uiso 1 d
C8 C -0.32974(15) 0.2958(2) -0.1503(2) 0.0558(4) Uani 1 d
H8 H -0.3746(17) 0.3913(20) -0.1220(15) 0.060(4) Uiso 1 d
C9 C -0.3932(2) 0.2049(2) -0.2530(2) 0.0580(4) Uani 1 d
H9 H -0.4839(18) 0.2364(20) -0.2965(16) 0.069(5) Uiso 1 d
C10 C -0.3250(2) 0.0715(2) -0.29345(14) 0.0554(4) Uani 1 d
H10 H -0.3644(17) 0.0059(19) -0.3651(17) 0.065(4) Uiso 1 d
C11 C -0.19362(14) 0.0286(2) -0.23130(13) 0.0471(3) Uani 1 d
H11 H -0.1452(15) -0.0664(18) -0.2600(15) 0.053(4) Uiso 1 d

loop_
_atom_type_symbol
_atom_type_description
_atom_type_scat_dispersion_real
_atom_type_scat_dispersion_imag
_atom_type_scat_source
C C 0.0033 0.0016 'International Tables Vol C Tables 4.2.6.8 and 6.1.1.4'
H H 0.0000 0.0000 'International Tables Vol C Tables 4.2.6.8 and 6.1.1.4'
O O 0.0106 0.0060 'International Tables Vol C Tables 4.2.6.8 and 6.1.1.4'

loop_
_geom_angle_atom_site_label_1
_geom_angle_atom_site_label_2
_geom_angle_atom_site_label_3
_geom_angle
_geom_angle_site_symmetry_3
C2 O1 C5 111.80(10) .
O2 C2 O1 120.12(14) .
O2 C2 C3 129.54(13) .
O1 C2 C3 110.33(11) .
C2 C3 C4 105.20(11) .
C2 C3 H31 108.1(10) .
C4 C3 H31 114.1(10) .
C2 C3 H32 108.3(9) .
C4 C3 H32 112.0(9) .
H31 C3 H32 108.9(13) .
C3 C4 C5 104.38(11) .
C3 C4 H41 113.6(8) .
C5 C4 H41 111.2(9) .
C3 C4 H42 109.5(8) .
C5 C4 H42 108.5(8) .
H41 C4 H42 109.5(12) .
O1 C5 C6 108.15(10) .
O1 C5 C4 105.08(9) .
C6 C5 C4 113.27(10) .
O1 C5 C5 105.71(11) 3
C6 C5 C5 111.44(12) 3
C4 C5 C5 112.60(13) 3
C7 C6 C11 118.64(12) .
C7 C6 C5 121.73(11) .
C11 C6 C5 119.62(11) .
C8 C7 C6 120.54(13) .
C8 C7 H7 119.8(9) .
C6 C7 H7 119.6(9) .
C9 C8 C7 120.46(15) .
C9 C8 H8 120.9(9) .
C7 C8 H8 118.7(9) .
C8 C9 C10 119.58(14) .
C8 C9 H9 119.5(10) .
C10 C9 H9 120.9(10) .
C9 C10 C11 120.43(14) .
C9 C10 H10 122.4(10) .
C11 C10 H10 117.1(10) .
C10 C11 C6 120.34(14) .
C10 C11 H11 120.4(8) .
C6 C11 H11 119.2(9) .

loop_
_geom_bond_atom_site_label_1
_geom_bond_atom_site_label_2
_geom_bond_distance
_geom_bond_site_symmetry_2
O1 C2 1.361(2) .
O1 C5 1.4539(14) .
C2 O2 1.198(2) .
C2 C3 1.492(2) .
C3 C4 1.519(2) .
C3 H31 0.94(2) .
C3 H32 0.99(2) .
C4 C5 1.545(2) .
C4 H41 0.96(2) .
C4 H42 0.98(2) .
C5 C6 1.517(2) .
C5 C5 1.577(2) 3
C6 C7 1.387(2) .
C6 C11 1.394(2) .
C7 C8 1.386(2) .
C7 H7 0.93(2) .
C8 C9 1.376(2) .
C8 H8 0.97(2) .
C9 C10 1.379(2) .
C9 H9 0.96(2) .
C10 C11 1.385(2) .
C10 H10 0.95(2) .
C11 H11 0.981(15) .
